data_4131229
loop_
_publ_author_name
'G, Upendar Reddy'
'Axthelm, J\"org'
'Hoffmann, Patrick'
'Taye, Nandaraj'
'Gl\"aser, Steve'
'G\"orls, Helmar'
'Hopkins, Samantha L.'
'Plass, Winfried'
'Neugebauer, Ute'
'Bonnet, Sylvestre'
'Schiller, Alexander'

_publ_section_title
;
 Co-Registered Molecular Logic Gate with a CO-Releasing Molecule Triggered
 by Light and Peroxide.
;
_journal_issue 14
_journal_name_full 'Journal of the American Chemical Society'
_journal_page_first 4991
_journal_page_last 4994
_journal_paper_doi 10.1021/jacs.7b00867
_journal_volume 139
_journal_year 2017
_chemical_formula_moiety 'C16 H15 Mn N3 O3, C F3 O3 S'
_chemical_formula_sum 'C17 H15 F3 Mn N3 O6 S'
_chemical_formula_weight 501.32
_space_group_IT_number 9
_space_group_name_Hall 'C -2yc'
_space_group_name_H-M_alt 'C 1 c 1'
_symmetry_cell_setting monoclinic
_symmetry_space_group_name_Hall 'C -2yc'
_symmetry_space_group_name_H-M 'C 1 c 1'
_atom_sites_solution_hydrogens geom
_atom_sites_solution_primary direct
_atom_sites_solution_secondary difmap
_audit_creation_method SHELXL-97
_cell_angle_alpha 90
_cell_angle_beta 128.130(2)
_cell_angle_gamma 90
_cell_formula_units_Z 4
_cell_length_a 18.8866(6)
_cell_length_b 11.3425(5)
_cell_length_c 11.6682(6)
_cell_measurement_reflns_used 9767
_cell_measurement_temperature 133(2)
_cell_measurement_theta_max 27.48
_cell_measurement_theta_min 2.26
_cell_volume 1966.20(16)
_computing_cell_refinement DENZO
_computing_data_collection COLLECT
_computing_data_reduction DENZO
_computing_molecular_graphics SHELXTL/PC
_computing_publication_material SHELXL-97
_computing_structure_refinement 'SHELXL-97 (Sheldrick, 2008)'
_computing_structure_solution 'SHELXS-97 (Sheldrick, 2008)'
_diffrn_ambient_temperature 133(2)
_diffrn_measured_fraction_theta_full 0.999
_diffrn_measured_fraction_theta_max 0.999
_diffrn_measurement_device_type KappaCCD
_diffrn_measurement_method 'phi- + omega-scan'
_diffrn_radiation_monochromator graphite
_diffrn_radiation_source 'fine-focus sealed tube'
_diffrn_radiation_type MoK\a
_diffrn_radiation_wavelength 0.71073
_diffrn_reflns_av_R_equivalents 0.0980
_diffrn_reflns_av_sigmaI/netI 0.0863
_diffrn_reflns_limit_h_max 22
_diffrn_reflns_limit_h_min -24
_diffrn_reflns_limit_k_max 14
_diffrn_reflns_limit_k_min -14
_diffrn_reflns_limit_l_max 15
_diffrn_reflns_limit_l_min -14
_diffrn_reflns_number 9767
_diffrn_reflns_theta_full 27.48
_diffrn_reflns_theta_max 27.48
_diffrn_reflns_theta_min 2.26
_exptl_absorpt_coefficient_mu 0.847
_exptl_absorpt_correction_T_max 0.7456
_exptl_absorpt_correction_T_min 0.5796
_exptl_absorpt_correction_type multi-scan
_exptl_absorpt_process_details 'SADABS, Bruker-AXS, 2002'
_exptl_crystal_colour yellow
_exptl_crystal_density_diffrn 1.694
_exptl_crystal_density_method 'not measured'
_exptl_crystal_description prism
_exptl_crystal_F_000 1016
_exptl_crystal_size_max 0.108
_exptl_crystal_size_mid 0.108
_exptl_crystal_size_min 0.098
_refine_diff_density_max 1.343
_refine_diff_density_min -0.844
_refine_diff_density_rms 0.119
_refine_ls_abs_structure_details 'Flack H D (1983), Acta Cryst. A39, 876-881'
_refine_ls_abs_structure_Flack 0.11(3)
_refine_ls_extinction_method none
_refine_ls_goodness_of_fit_ref 1.126
_refine_ls_hydrogen_treatment constr
_refine_ls_matrix_type full
_refine_ls_number_parameters 281
_refine_ls_number_reflns 4297
_refine_ls_number_restraints 2
_refine_ls_restrained_S_all 1.126
_refine_ls_R_factor_all 0.0620
_refine_ls_R_factor_gt 0.0574
_refine_ls_shift/su_max 0.000
_refine_ls_shift/su_mean 0.000
_refine_ls_structure_factor_coef Fsqd
_refine_ls_weighting_details 'calc w=1/[\s^2^(Fo^2^)+(0.0291P)^2^+8.4065P] where P=(Fo^2^+2Fc^2^)/3'
_refine_ls_weighting_scheme calc
_refine_ls_wR_factor_gt 0.1307
_refine_ls_wR_factor_ref 0.1324
_reflns_number_gt 3997
_reflns_number_total 4297
_reflns_threshold_expression >2sigma(I)
_cod_data_source_file ja7b00867_si_002.cif
_cod_data_source_block FO6006
_cod_original_cell_volume 1966.20(15)
_cod_original_sg_symbol_H-M 'C c'
_cod_database_code 4131229

loop_
_symmetry_equiv_pos_as_xyz
'x, y, z'
'x, -y, z+1/2'
'x+1/2, y+1/2, z'
'x+1/2, -y+1/2, z+1/2'

loop_
_atom_site_label
_atom_site_type_symbol
_atom_site_fract_x
_atom_site_fract_y
_atom_site_fract_z
_atom_site_U_iso_or_equiv
_atom_site_adp_type
_atom_site_occupancy
_atom_site_symmetry_multiplicity
_atom_site_calc_flag
_atom_site_refinement_flags
Mn1 Mn 0.52021(4) 0.72922(5) 0.60000(5) 0.01528(16) Uani 1 1 d .
O1 O 0.6582(3) 0.8538(3) 0.8753(4) 0.0289(8) Uani 1 1 d .
O2 O 0.6732(3) 0.6144(4) 0.6346(4) 0.0318(9) Uani 1 1 d .
O3 O 0.5254(3) 0.5383(3) 0.7775(4) 0.0279(8) Uani 1 1 d .
N1 N 0.4235(3) 0.6495(3) 0.4040(4) 0.0186(8) Uani 1 1 d .
N2 N 0.5067(3) 0.8624(4) 0.4620(4) 0.0200(8) Uani 1 1 d .
N3 N 0.4139(3) 0.8185(3) 0.5670(4) 0.0184(8) Uani 1 1 d .
C1 C 0.3786(3) 0.5498(4) 0.3818(5) 0.0217(9) Uani 1 1 d .
H1A H 0.3900 0.5108 0.4638 0.026 Uiso 1 1 calc R
C2 C 0.3164(4) 0.5009(4) 0.2451(6) 0.0278(11) Uani 1 1 d .
H2A H 0.2863 0.4296 0.2339 0.033 Uiso 1 1 calc R
C3 C 0.2990(4) 0.5577(5) 0.1251(6) 0.0278(11) Uani 1 1 d .
H3A H 0.2576 0.5253 0.0303 0.033 Uiso 1 1 calc R
C4 C 0.3429(4) 0.6626(5) 0.1455(6) 0.0272(10) Uani 1 1 d .
H4A H 0.3304 0.7048 0.0646 0.033 Uiso 1 1 calc R
C5 C 0.4053(3) 0.7050(4) 0.2859(5) 0.0201(9) Uani 1 1 d .
C6 C 0.4641(4) 0.8096(5) 0.3160(5) 0.0302(12) Uani 1 1 d .
H6A H 0.5119 0.7843 0.3099 0.036 Uiso 1 1 calc R
H6B H 0.4273 0.8702 0.2402 0.036 Uiso 1 1 calc R
C7 C 0.4526(4) 0.9596(4) 0.4590(7) 0.0295(11) Uani 1 1 d .
H7A H 0.4164 0.9971 0.3617 0.035 Uiso 1 1 calc R
H7B H 0.4941 1.0200 0.5315 0.035 Uiso 1 1 calc R
C8 C 0.3904(3) 0.9192(4) 0.4914(5) 0.0216(9) Uani 1 1 d .
C9 C 0.3196(3) 0.9883(4) 0.4566(5) 0.0245(10) Uani 1 1 d .
H9A H 0.3038 1.0581 0.4004 0.029 Uiso 1 1 calc R
C10 C 0.2718(4) 0.9539(5) 0.5052(6) 0.0273(11) Uani 1 1 d .
H10A H 0.2234 1.0003 0.4848 0.033 Uiso 1 1 calc R
C11 C 0.2964(4) 0.8503(5) 0.5843(6) 0.0277(11) Uani 1 1 d .
H11A H 0.2650 0.8246 0.6194 0.033 Uiso 1 1 calc R
C12 C 0.3666(4) 0.7853(4) 0.6115(5) 0.0230(10) Uani 1 1 d .
H12A H 0.3821 0.7136 0.6642 0.028 Uiso 1 1 calc R
C13 C 0.5937(4) 0.9154(4) 0.5107(6) 0.0242(10) Uani 1 1 d .
H13A H 0.5822 0.9725 0.4379 0.036 Uiso 1 1 calc R
H13B H 0.6335 0.8531 0.5219 0.036 Uiso 1 1 calc R
H13C H 0.6224 0.9554 0.6043 0.036 Uiso 1 1 calc R
C14 C 0.6026(4) 0.8078(4) 0.7667(5) 0.0208(10) Uani 1 1 d .
C15 C 0.6126(3) 0.6577(4) 0.6172(5) 0.0198(9) Uani 1 1 d .
C16 C 0.5227(3) 0.6124(4) 0.7082(5) 0.0194(9) Uani 1 1 d .
S1 S 0.64799(8) 0.23198(10) 0.75832(12) 0.0220(3) Uani 1 1 d .
F1 F 0.5501(3) 0.2268(3) 0.4735(4) 0.0390(9) Uani 1 1 d .
F2 F 0.5661(3) 0.3998(3) 0.5632(4) 0.0432(9) Uani 1 1 d .
F3 F 0.4767(3) 0.2741(4) 0.5520(4) 0.0456(9) Uani 1 1 d .
O4 O 0.7267(3) 0.2496(4) 0.7662(5) 0.0324(9) Uani 1 1 d .
O5 O 0.6437(3) 0.3051(3) 0.8536(4) 0.0280(8) Uani 1 1 d .
O6 O 0.6241(3) 0.1104(3) 0.7533(4) 0.0302(9) Uani 1 1 d .
C17 C 0.5557(4) 0.2867(5) 0.5761(7) 0.0282(12) Uani 1 1 d .

loop_
_atom_site_aniso_label
_atom_site_aniso_U_11
_atom_site_aniso_U_22
_atom_site_aniso_U_33
_atom_site_aniso_U_23
_atom_site_aniso_U_13
_atom_site_aniso_U_12
Mn1 0.0125(3) 0.0168(3) 0.0140(3) -0.0005(3) 0.0069(3) 0.0008(3)
O1 0.0286(19) 0.0275(17) 0.0184(17) -0.0039(14) 0.0085(16) -0.0012(15)
O2 0.027(2) 0.039(2) 0.035(2) 0.0033(17) 0.0219(18) 0.0086(17)
O3 0.031(2) 0.0274(18) 0.0256(18) 0.0057(14) 0.0175(17) 0.0030(15)
N1 0.0115(17) 0.0217(17) 0.0200(18) 0.0001(15) 0.0085(16) 0.0007(15)
N2 0.0187(19) 0.0227(19) 0.0210(19) -0.0062(15) 0.0134(17) -0.0045(16)
N3 0.021(2) 0.0159(17) 0.0197(18) -0.0046(15) 0.0134(17) 0.0001(15)
C1 0.022(2) 0.019(2) 0.024(2) 0.0008(17) 0.014(2) -0.0004(18)
C2 0.024(3) 0.022(2) 0.036(3) -0.006(2) 0.017(2) -0.004(2)
C3 0.021(2) 0.029(2) 0.027(2) -0.007(2) 0.012(2) -0.001(2)
C4 0.024(2) 0.032(3) 0.021(2) 0.001(2) 0.012(2) -0.001(2)
C5 0.018(2) 0.021(2) 0.020(2) -0.0023(17) 0.011(2) -0.0017(18)
C6 0.039(3) 0.033(3) 0.018(2) -0.005(2) 0.017(2) -0.014(2)
C7 0.035(3) 0.021(2) 0.043(3) 0.008(2) 0.029(3) 0.007(2)
C8 0.022(2) 0.021(2) 0.021(2) -0.0010(18) 0.013(2) -0.0011(18)
C9 0.018(2) 0.025(2) 0.020(2) 0.0026(18) 0.007(2) 0.0026(18)
C10 0.024(3) 0.031(2) 0.027(3) -0.005(2) 0.016(2) 0.001(2)
C11 0.028(3) 0.031(2) 0.033(3) -0.006(2) 0.023(2) -0.005(2)
C12 0.023(2) 0.026(2) 0.023(2) 0.0033(18) 0.016(2) -0.0010(19)
C13 0.025(2) 0.024(2) 0.027(2) -0.0089(19) 0.017(2) -0.009(2)
C14 0.023(2) 0.020(2) 0.022(2) 0.0060(19) 0.015(2) 0.005(2)
C15 0.018(2) 0.020(2) 0.017(2) 0.0016(17) 0.0088(19) -0.0006(17)
C16 0.017(2) 0.022(2) 0.016(2) -0.0039(17) 0.0090(18) -0.0003(17)
S1 0.0275(7) 0.0184(5) 0.0231(6) 0.0001(5) 0.0172(6) -0.0001(5)
F1 0.052(2) 0.0406(18) 0.0227(16) -0.0015(14) 0.0226(17) 0.0016(16)
F2 0.069(3) 0.0216(14) 0.042(2) 0.0110(14) 0.036(2) 0.0095(16)
F3 0.0271(19) 0.065(2) 0.036(2) 0.0069(18) 0.0150(17) 0.0069(17)
O4 0.033(2) 0.0368(19) 0.038(2) 0.0009(17) 0.027(2) -0.0014(17)
O5 0.034(2) 0.0263(17) 0.0267(19) -0.0049(15) 0.0201(18) -0.0039(16)
O6 0.048(2) 0.0179(15) 0.0290(19) 0.0041(14) 0.0264(19) 0.0001(16)
C17 0.034(3) 0.026(2) 0.027(3) 0.004(2) 0.019(3) 0.003(2)

loop_
_atom_type_symbol
_atom_type_description
_atom_type_scat_dispersion_real
_atom_type_scat_dispersion_imag
_atom_type_scat_source
C C 0.0033 0.0016 'International Tables Vol C Tables 4.2.6.8 and 6.1.1.4'
H H 0.0000 0.0000 'International Tables Vol C Tables 4.2.6.8 and 6.1.1.4'
N N 0.0061 0.0033 'International Tables Vol C Tables 4.2.6.8 and 6.1.1.4'
O O 0.0106 0.0060 'International Tables Vol C Tables 4.2.6.8 and 6.1.1.4'
F F 0.0171 0.0103 'International Tables Vol C Tables 4.2.6.8 and 6.1.1.4'
S S 0.1246 0.1234 'International Tables Vol C Tables 4.2.6.8 and 6.1.1.4'
Mn Mn 0.3368 0.7283 'International Tables Vol C Tables 4.2.6.8 and 6.1.1.4'

loop_
_geom_angle_atom_site_label_1
_geom_angle_atom_site_label_2
_geom_angle_atom_site_label_3
_geom_angle
C14 Mn1 C16 88.6(2)
C14 Mn1 C15 88.4(2)
C16 Mn1 C15 89.2(2)
C14 Mn1 N1 176.5(2)
C16 Mn1 N1 94.41(18)
C15 Mn1 N1 93.40(19)
C14 Mn1 N3 92.9(2)
C16 Mn1 N3 95.35(19)
C15 Mn1 N3 175.30(19)
N1 Mn1 N3 85.10(16)
C14 Mn1 N2 94.98(19)
C16 Mn1 N2 175.6(2)
C15 Mn1 N2 93.44(19)
N1 Mn1 N2 81.91(16)
N3 Mn1 N2 81.95(16)
C1 N1 C5 117.7(4)
C1 N1 Mn1 127.4(3)
C5 N1 Mn1 114.9(3)
C7 N2 C6 113.2(5)
C7 N2 C13 106.8(4)
C6 N2 C13 106.7(4)
C7 N2 Mn1 107.9(3)
C6 N2 Mn1 108.1(3)
C13 N2 Mn1 114.3(3)
C12 N3 C8 117.8(4)
C12 N3 Mn1 126.7(3)
C8 N3 Mn1 115.5(3)
N1 C1 C2 123.1(5)
N1 C1 H1A 118.5
C2 C1 H1A 118.5
C3 C2 C1 118.8(5)
C3 C2 H2A 120.6
C1 C2 H2A 120.6
C4 C3 C2 118.9(5)
C4 C3 H3A 120.5
C2 C3 H3A 120.5
C3 C4 C5 119.0(5)
C3 C4 H4A 120.5
C5 C4 H4A 120.5
N1 C5 C4 122.6(5)
N1 C5 C6 116.1(4)
C4 C5 C6 121.0(5)
N2 C6 C5 112.5(4)
N2 C6 H6A 109.1
C5 C6 H6A 109.1
N2 C6 H6B 109.1
C5 C6 H6B 109.1
H6A C6 H6B 107.8
N2 C7 C8 113.5(4)
N2 C7 H7A 108.9
C8 C7 H7A 108.9
N2 C7 H7B 108.9
C8 C7 H7B 108.9
H7A C7 H7B 107.7
N3 C8 C9 123.1(5)
N3 C8 C7 115.4(4)
C9 C8 C7 121.2(4)
C8 C9 C10 118.6(5)
C8 C9 H9A 120.7
C10 C9 H9A 120.7
C11 C10 C9 118.5(5)
C11 C10 H10A 120.8
C9 C10 H10A 120.8
C12 C11 C10 119.3(5)
C12 C11 H11A 120.4
C10 C11 H11A 120.4
N3 C12 C11 122.8(5)
N3 C12 H12A 118.6
C11 C12 H12A 118.6
N2 C13 H13A 109.5
N2 C13 H13B 109.5
H13A C13 H13B 109.5
N2 C13 H13C 109.5
H13A C13 H13C 109.5
H13B C13 H13C 109.5
O1 C14 Mn1 176.7(5)
O2 C15 Mn1 176.8(4)
O3 C16 Mn1 179.2(4)
O5 S1 O6 114.8(2)
O5 S1 O4 114.9(2)
O6 S1 O4 114.8(2)
O5 S1 C17 103.6(3)
O6 S1 C17 103.1(3)
O4 S1 C17 103.3(3)
F2 C17 F1 109.3(5)
F2 C17 F3 107.6(5)
F1 C17 F3 107.3(5)
F2 C17 S1 111.1(4)
F1 C17 S1 111.3(4)
F3 C17 S1 110.1(4)

loop_
_geom_bond_atom_site_label_1
_geom_bond_atom_site_label_2
_geom_bond_distance
Mn1 C14 1.806(5)
Mn1 C16 1.810(5)
Mn1 C15 1.819(5)
Mn1 N1 2.056(4)
Mn1 N3 2.061(4)
Mn1 N2 2.105(4)
O1 C14 1.157(6)
O2 C15 1.143(6)
O3 C16 1.145(6)
N1 C1 1.340(6)
N1 C5 1.352(6)
N2 C7 1.488(7)
N2 C6 1.489(6)
N2 C13 1.494(6)
N3 C12 1.337(7)
N3 C8 1.341(6)
C1 C2 1.385(7)
C1 H1A 0.9500
C2 C3 1.384(8)
C2 H2A 0.9500
C3 C4 1.383(8)
C3 H3A 0.9500
C4 C5 1.386(7)
C4 H4A 0.9500
C5 C6 1.510(7)
C6 H6A 0.9900
C6 H6B 0.9900
C7 C8 1.510(7)
C7 H7A 0.9900
C7 H7B 0.9900
C8 C9 1.377(7)
C9 C10 1.386(8)
C9 H9A 0.9500
C10 C11 1.385(8)
C10 H10A 0.9500
C11 C12 1.371(8)
C11 H11A 0.9500
C12 H12A 0.9500
C13 H13A 0.9800
C13 H13B 0.9800
C13 H13C 0.9800
S1 O5 1.429(4)
S1 O6 1.441(4)
S1 O4 1.445(4)
S1 C17 1.835(6)
F1 C17 1.323(7)
F2 C17 1.321(6)
F3 C17 1.346(8)
